data_7239099
loop_
_publ_author_name
'Blumberg, Laura C.'
'Zeidan, Tarek A.'
'Maddaford, Adrian'
'Warren, Nicole C.'
'Hutchison, Panee'

_publ_section_title
;
 Novel N-5-(acyloxyalkoxy)carbonyl prodrugs of olanzapine with
 physicochemical properties for extended-release
;
_journal_issue 37
_journal_name_full 'RSC Advances'
_journal_page_first 16270
_journal_paper_doi 10.1039/c3ra41967c
_journal_volume 3
_journal_year 2013
_chemical_formula_moiety 'C35 H52 N4 O4 S'
_chemical_formula_sum 'C35 H52 N4 O4 S'
_chemical_formula_weight 624.87
_chemical_melting_point 406
_chemical_name_systematic
;
(hexanoyloxy) methyl
2-methyl-4-(4-methylpiperazin-1-yl)-5H-benzo[b]thieno[2,3-e][1,4]diazepine-5-\
carboxylate
;
_space_group_IT_number 14
_space_group_name_Hall '-P 2ybc'
_space_group_name_H-M_alt 'P 1 21/c 1'
_symmetry_cell_setting monoclinic
_symmetry_space_group_name_H-M 'P 1 21/c 1'
_atom_sites_solution_hydrogens geom
_atom_sites_solution_primary direct
_atom_sites_solution_secondary difmap
_audit_creation_method SHELXL-97
_audit_update_record
;
2013-02-12 # Formatted by publCIF
;
_cell_angle_alpha 90.00
_cell_angle_beta 92.753(7)
_cell_angle_gamma 90.00
_cell_formula_units_Z 4
_cell_length_a 14.4300(15)
_cell_length_b 14.9488(15)
_cell_length_c 16.2240(14)
_cell_measurement_reflns_used 2709
_cell_measurement_temperature 173(2)
_cell_measurement_theta_max 68.84
_cell_measurement_theta_min 3.07
_cell_volume 3495.7(6)
_computing_cell_refinement 'Bruker SMART'
_computing_data_collection 'Bruker SMART'
_computing_data_reduction 'Bruker SAINT'
_computing_molecular_graphics 'Bruker SHELXTL'
_computing_publication_material 'Bruker SHELXTL'
_computing_structure_refinement 'SHELXL-97 (Sheldrick, 1997)'
_computing_structure_solution 'SHELXS-97 (Sheldrick, 1990)'
_diffrn_ambient_temperature 173(2)
_diffrn_measured_fraction_theta_full 0.922
_diffrn_measured_fraction_theta_max 0.922
_diffrn_measurement_device_type 'CCD area detector'
_diffrn_measurement_method 'phi and omega scans'
_diffrn_radiation_monochromator graphite
_diffrn_radiation_source 'fine-focus sealed tube'
_diffrn_radiation_type CuK\a
_diffrn_radiation_wavelength 1.54178
_diffrn_reflns_av_R_equivalents 0.0327
_diffrn_reflns_av_sigmaI/netI 0.0317
_diffrn_reflns_limit_h_max 17
_diffrn_reflns_limit_h_min -16
_diffrn_reflns_limit_k_max 17
_diffrn_reflns_limit_k_min -17
_diffrn_reflns_limit_l_max 19
_diffrn_reflns_limit_l_min -12
_diffrn_reflns_number 20769
_diffrn_reflns_theta_full 69.56
_diffrn_reflns_theta_max 69.56
_diffrn_reflns_theta_min 3.07
_exptl_absorpt_coefficient_mu 1.151
_exptl_absorpt_correction_T_max 0.8926
_exptl_absorpt_correction_T_min 0.7110
_exptl_absorpt_correction_type numerical
_exptl_absorpt_process_details SADABS
_exptl_crystal_colour yellow
_exptl_crystal_density_diffrn 1.187
_exptl_crystal_density_method 'not measured'
_exptl_crystal_description rod
_exptl_crystal_F_000 1352
_exptl_crystal_size_max 0.32
_exptl_crystal_size_mid 0.16
_exptl_crystal_size_min 0.10
_refine_diff_density_max 0.247
_refine_diff_density_min -0.225
_refine_diff_density_rms 0.040
_refine_ls_extinction_method none
_refine_ls_goodness_of_fit_ref 1.060
_refine_ls_hydrogen_treatment constr
_refine_ls_matrix_type full
_refine_ls_number_parameters 397
_refine_ls_number_reflns 6061
_refine_ls_number_restraints 0
_refine_ls_restrained_S_all 1.060
_refine_ls_R_factor_all 0.0472
_refine_ls_R_factor_gt 0.0370
_refine_ls_shift/su_max 0.002
_refine_ls_shift/su_mean 0.000
_refine_ls_structure_factor_coef Fsqd
_refine_ls_weighting_details 'calc w=1/[\s^2^(Fo^2^)+(0.0520P)^2^+0.3700P] where P=(Fo^2^+2Fc^2^)/3'
_refine_ls_weighting_scheme calc
_refine_ls_wR_factor_gt 0.0946
_refine_ls_wR_factor_ref 0.1007
_reflns_number_gt 4951
_reflns_number_total 6061
_reflns_threshold_expression >2sigma(I)
_cod_data_source_file c3ra41967c.txt
_cod_data_source_block 3bc(C6)
_cod_original_sg_symbol_H-M P2(1)/c
_cod_database_code 7239099

loop_
_symmetry_equiv_pos_as_xyz
'x, y, z'
'-x, y+1/2, -z+1/2'
'-x, -y, -z'
'x, -y-1/2, z-1/2'

loop_
_atom_site_label
_atom_site_type_symbol
_atom_site_fract_x
_atom_site_fract_y
_atom_site_fract_z
_atom_site_U_iso_or_equiv
_atom_site_adp_type
_atom_site_occupancy
_atom_site_symmetry_multiplicity
_atom_site_calc_flag
_atom_site_refinement_flags
C1 C 0.60836(10) 0.70523(10) 1.29936(9) 0.0276(3) Uani 1 1 d .
C2 C 0.66999(11) 0.68041(11) 1.36346(10) 0.0335(3) Uani 1 1 d .
H2A H 0.6635 0.7040 1.4172 0.040 Uiso 1 1 calc R
C3 C 0.74104(11) 0.62119(12) 1.34891(10) 0.0378(4) Uani 1 1 d .
H3A H 0.7838 0.6043 1.3925 0.045 Uiso 1 1 calc R
C4 C 0.74932(11) 0.58661(11) 1.27006(10) 0.0360(4) Uani 1 1 d .
H4A H 0.7964 0.5440 1.2603 0.043 Uiso 1 1 calc R
C5 C 0.68983(11) 0.61357(11) 1.20607(10) 0.0349(3) Uani 1 1 d .
H5A H 0.6971 0.5897 1.1525 0.042 Uiso 1 1 calc R
C6 C 0.61827(10) 0.67585(10) 1.21801(9) 0.0289(3) Uani 1 1 d .
C7 C 0.51849(10) 0.77675(10) 1.14443(9) 0.0271(3) Uani 1 1 d .
C8 C 0.43692(10) 0.91077(10) 1.07518(9) 0.0293(3) Uani 1 1 d .
C9 C 0.46768(10) 0.92946(10) 1.15282(9) 0.0288(3) Uani 1 1 d .
H9A H 0.4618 0.9870 1.1768 0.035 Uiso 1 1 calc R
C10 C 0.51066(10) 0.85446(10) 1.19711(9) 0.0261(3) Uani 1 1 d .
C11 C 0.53222(10) 0.84821(9) 1.28152(9) 0.0247(3) Uani 1 1 d .
C12 C 0.57265(11) 1.00547(10) 1.30966(9) 0.0314(3) Uani 1 1 d .
H12A H 0.5156 1.0418 1.3135 0.038 Uiso 1 1 calc R
H12B H 0.5901 1.0056 1.2514 0.038 Uiso 1 1 calc R
C13 C 0.65018(11) 1.04697(11) 1.36320(9) 0.0343(3) Uani 1 1 d .
H13A H 0.7094 1.0168 1.3522 0.041 Uiso 1 1 calc R
H13B H 0.6563 1.1109 1.3486 0.041 Uiso 1 1 calc R
C14 C 0.62382(11) 0.94562(10) 1.47261(9) 0.0329(3) Uani 1 1 d .
H14A H 0.6144 0.9403 1.5324 0.039 Uiso 1 1 calc R
H14B H 0.6816 0.9134 1.4606 0.039 Uiso 1 1 calc R
C15 C 0.54313(11) 0.90396(10) 1.42457(8) 0.0302(3) Uani 1 1 d .
H15A H 0.5390 0.8397 1.4388 0.036 Uiso 1 1 calc R
H15B H 0.4848 0.9333 1.4397 0.036 Uiso 1 1 calc R
C16 C 0.70560(13) 1.08293(13) 1.50112(11) 0.0455(4) Uani 1 1 d .
H16A H 0.6924 1.0768 1.5596 0.068 Uiso 1 1 calc R
H16B H 0.7080 1.1465 1.4866 0.068 Uiso 1 1 calc R
H16C H 0.7654 1.0549 1.4911 0.068 Uiso 1 1 calc R
C17 C 0.38447(12) 0.97056(11) 1.01532(9) 0.0352(3) Uani 1 1 d .
H17A H 0.3760 1.0294 1.0406 0.053 Uiso 1 1 calc R
H17B H 0.3237 0.9441 1.0008 0.053 Uiso 1 1 calc R
H17C H 0.4194 0.9773 0.9654 0.053 Uiso 1 1 calc R
C18 C 0.44660(10) 0.71991(10) 1.32761(8) 0.0265(3) Uani 1 1 d .
C19 C 0.28725(11) 0.75223(12) 1.32877(10) 0.0364(4) Uani 1 1 d .
H19A H 0.2462 0.7934 1.3579 0.044 Uiso 1 1 calc R
H19B H 0.2839 0.6925 1.3547 0.044 Uiso 1 1 calc R
C20 C 0.20563(11) 0.81520(12) 1.21167(10) 0.0366(4) Uani 1 1 d .
C21 C 0.19831(12) 0.80627(13) 1.11963(10) 0.0418(4) Uani 1 1 d .
H21A H 0.1816 0.7436 1.1060 0.050 Uiso 1 1 calc R
H21B H 0.2603 0.8176 1.0983 0.050 Uiso 1 1 calc R
C22 C 0.12911(12) 0.86716(13) 1.07417(10) 0.0418(4) Uani 1 1 d .
H22A H 0.1442 0.9304 1.0868 0.050 Uiso 1 1 calc R
H22B H 0.0658 0.8548 1.0923 0.050 Uiso 1 1 calc R
C23 C 0.13294(12) 0.85075(13) 0.98157(10) 0.0429(4) Uani 1 1 d .
H23A H 0.1960 0.8665 0.9650 0.051 Uiso 1 1 calc R
H23B H 0.1247 0.7858 0.9718 0.051 Uiso 1 1 calc R
C24 C 0.06390(13) 0.89983(14) 0.92458(11) 0.0457(4) Uani 1 1 d .
H24A H 0.0706 0.9652 0.9330 0.055 Uiso 1 1 calc R
H24B H 0.0000 0.8827 0.9376 0.055 Uiso 1 1 calc R
C25 C 0.08066(12) 0.87655(13) 0.83473(11) 0.0434(4) Uani 1 1 d .
H25A H 0.1415 0.9017 0.8210 0.052 Uiso 1 1 calc R
H25B H 0.0853 0.8107 0.8303 0.052 Uiso 1 1 calc R
C26 C 0.00874(13) 0.90854(14) 0.77046(11) 0.0455(4) Uani 1 1 d .
H26A H 0.0074 0.9748 0.7703 0.055 Uiso 1 1 calc R
H26B H -0.0533 0.8870 0.7850 0.055 Uiso 1 1 calc R
C27 C 0.02954(12) 0.87505(13) 0.68456(11) 0.0442(4) Uani 1 1 d .
H27A H 0.0908 0.8986 0.6702 0.053 Uiso 1 1 calc R
H27B H 0.0343 0.8090 0.6864 0.053 Uiso 1 1 calc R
C28 C -0.04136(13) 0.90054(14) 0.61610(11) 0.0458(4) Uani 1 1 d .
H28A H -0.0434 0.9665 0.6112 0.055 Uiso 1 1 calc R
H28B H -0.1035 0.8800 0.6314 0.055 Uiso 1 1 calc R
C29 C -0.02005(13) 0.86069(14) 0.53274(11) 0.0457(4) Uani 1 1 d .
H29A H 0.0415 0.8823 0.5171 0.055 Uiso 1 1 calc R
H29B H -0.0165 0.7948 0.5381 0.055 Uiso 1 1 calc R
C30 C -0.09125(13) 0.88387(14) 0.46427(11) 0.0463(4) Uani 1 1 d .
H30A H -0.0931 0.9498 0.4582 0.056 Uiso 1 1 calc R
H30B H -0.1530 0.8645 0.4815 0.056 Uiso 1 1 calc R
C31 C -0.07503(13) 0.84299(14) 0.38030(11) 0.0472(4) Uani 1 1 d .
H31A H -0.0129 0.8609 0.3628 0.057 Uiso 1 1 calc R
H31B H -0.0760 0.7770 0.3850 0.057 Uiso 1 1 calc R
C32 C -0.14783(13) 0.87226(13) 0.31517(11) 0.0440(4) Uani 1 1 d .
H32A H -0.2096 0.8560 0.3346 0.053 Uiso 1 1 calc R
H32B H -0.1457 0.9383 0.3110 0.053 Uiso 1 1 calc R
C33 C -0.13940(14) 0.83382(14) 0.22980(11) 0.0487(4) Uani 1 1 d .
H33A H -0.1438 0.7678 0.2328 0.058 Uiso 1 1 calc R
H33B H -0.0776 0.8490 0.2098 0.058 Uiso 1 1 calc R
C34 C -0.21370(15) 0.86841(15) 0.16848(12) 0.0540(5) Uani 1 1 d .
H34A H -0.2753 0.8554 0.1901 0.065 Uiso 1 1 calc R
H34B H -0.2076 0.9342 0.1646 0.065 Uiso 1 1 calc R
C35 C -0.2104(2) 0.8294(2) 0.08298(14) 0.0790(8) Uani 1 1 d .
H35A H -0.2601 0.8555 0.0474 0.118 Uiso 1 1 calc R
H35B H -0.2187 0.7644 0.0857 0.118 Uiso 1 1 calc R
H35C H -0.1502 0.8429 0.0603 0.118 Uiso 1 1 calc R
N1 N 0.52978(8) 0.75992(8) 1.31550(7) 0.0258(3) Uani 1 1 d .
N2 N 0.56302(9) 0.70048(9) 1.14961(8) 0.0306(3) Uani 1 1 d .
N3 N 0.55405(9) 0.91354(8) 1.33533(7) 0.0266(3) Uani 1 1 d .
N4 N 0.63290(9) 1.03938(9) 1.45084(8) 0.0317(3) Uani 1 1 d .
O1 O 0.43381(8) 0.64084(7) 1.33525(6) 0.0342(3) Uani 1 1 d .
O2 O 0.38002(7) 0.78438(7) 1.33410(6) 0.0307(2) Uani 1 1 d .
O3 O 0.25854(8) 0.74691(8) 1.24391(7) 0.0398(3) Uani 1 1 d .
O4 O 0.17111(11) 0.87163(9) 1.25254(8) 0.0540(4) Uani 1 1 d .
S1 S 0.46320(3) 0.80063(3) 1.04705(2) 0.03243(11) Uani 1 1 d .

loop_
_atom_site_aniso_label
_atom_site_aniso_U_11
_atom_site_aniso_U_22
_atom_site_aniso_U_33
_atom_site_aniso_U_23
_atom_site_aniso_U_13
_atom_site_aniso_U_12
C1 0.0332(7) 0.0201(7) 0.0295(7) 0.0008(6) 0.0020(6) -0.0007(5)
C2 0.0421(9) 0.0298(9) 0.0285(8) 0.0023(6) -0.0005(7) 0.0006(6)
C3 0.0379(9) 0.0367(10) 0.0382(9) 0.0077(7) -0.0048(7) 0.0026(6)
C4 0.0321(8) 0.0308(9) 0.0450(9) -0.0010(7) 0.0002(7) 0.0035(6)
C5 0.0367(8) 0.0318(9) 0.0360(8) -0.0059(7) 0.0014(7) 0.0014(6)
C6 0.0331(8) 0.0240(8) 0.0295(8) -0.0023(6) -0.0010(6) -0.0025(5)
C7 0.0316(7) 0.0273(8) 0.0223(7) -0.0023(6) 0.0007(6) -0.0025(5)
C8 0.0356(8) 0.0285(8) 0.0240(7) 0.0014(6) 0.0026(6) -0.0005(6)
C9 0.0398(8) 0.0223(8) 0.0245(7) -0.0004(6) 0.0022(6) -0.0002(6)
C10 0.0332(7) 0.0223(8) 0.0229(7) -0.0004(6) 0.0017(6) -0.0012(5)
C11 0.0305(7) 0.0195(7) 0.0243(7) 0.0001(5) 0.0038(6) 0.0008(5)
C12 0.0471(9) 0.0211(8) 0.0257(7) 0.0007(6) -0.0005(6) -0.0019(6)
C13 0.0453(9) 0.0266(8) 0.0313(8) -0.0025(6) 0.0040(7) -0.0053(6)
C14 0.0440(9) 0.0298(9) 0.0244(7) -0.0012(6) -0.0032(6) 0.0016(6)
C15 0.0428(8) 0.0269(8) 0.0213(7) -0.0011(6) 0.0051(6) -0.0028(6)
C16 0.0491(10) 0.0441(11) 0.0426(9) -0.0107(8) -0.0044(8) -0.0079(8)
C17 0.0438(9) 0.0335(9) 0.0281(7) 0.0030(7) -0.0009(7) 0.0030(6)
C18 0.0373(8) 0.0255(8) 0.0167(6) -0.0027(5) 0.0008(6) -0.0029(6)
C19 0.0342(8) 0.0447(10) 0.0303(8) -0.0036(7) 0.0027(7) -0.0073(6)
C20 0.0349(8) 0.0377(10) 0.0373(9) -0.0027(7) 0.0033(7) -0.0063(6)
C21 0.0385(9) 0.0507(11) 0.0363(9) -0.0033(8) 0.0027(7) 0.0002(7)
C22 0.0413(9) 0.0453(11) 0.0387(9) -0.0025(8) 0.0018(7) -0.0025(7)
C23 0.0387(9) 0.0518(11) 0.0378(9) -0.0027(8) -0.0009(7) -0.0025(7)
C24 0.0423(9) 0.0518(12) 0.0429(10) -0.0027(8) -0.0005(8) 0.0006(7)
C25 0.0376(9) 0.0501(11) 0.0422(9) -0.0013(8) -0.0010(7) 0.0020(7)
C26 0.0408(9) 0.0520(12) 0.0433(10) -0.0004(8) -0.0019(8) 0.0054(7)
C27 0.0386(9) 0.0503(11) 0.0434(10) 0.0008(8) -0.0016(8) 0.0041(7)
C28 0.0429(10) 0.0520(12) 0.0422(10) -0.0015(8) -0.0022(8) 0.0078(7)
C29 0.0425(10) 0.0512(12) 0.0432(10) -0.0002(8) -0.0011(8) 0.0063(8)
C30 0.0454(10) 0.0528(12) 0.0404(9) -0.0008(8) -0.0001(8) 0.0077(8)
C31 0.0474(10) 0.0500(12) 0.0439(10) -0.0039(8) -0.0009(8) 0.0080(8)
C32 0.0456(10) 0.0446(11) 0.0417(9) -0.0019(8) 0.0005(8) 0.0025(7)
C33 0.0541(11) 0.0499(12) 0.0417(10) -0.0016(8) -0.0006(9) 0.0029(8)
C34 0.0605(12) 0.0568(13) 0.0442(10) 0.0014(9) -0.0032(9) -0.0013(9)
C35 0.100(2) 0.091(2) 0.0446(12) -0.0016(13) -0.0117(13) 0.0083(15)
N1 0.0343(6) 0.0191(6) 0.0241(6) 0.0005(5) 0.0020(5) -0.0002(5)
N2 0.0356(7) 0.0276(7) 0.0285(6) -0.0061(5) -0.0007(5) 0.0027(5)
N3 0.0381(7) 0.0217(7) 0.0202(6) -0.0001(5) 0.0015(5) -0.0014(5)
N4 0.0400(7) 0.0282(7) 0.0267(6) -0.0045(5) -0.0009(5) -0.0024(5)
O1 0.0477(6) 0.0236(6) 0.0314(5) -0.0006(4) 0.0038(5) -0.0080(4)
O2 0.0316(5) 0.0298(6) 0.0307(5) -0.0041(4) 0.0032(4) -0.0032(4)
O3 0.0410(6) 0.0454(7) 0.0325(6) -0.0093(5) -0.0027(5) 0.0013(5)
O4 0.0754(10) 0.0439(8) 0.0431(7) -0.0058(6) 0.0051(7) 0.0114(7)
S1 0.0418(2) 0.0316(2) 0.02345(18) -0.00505(15) -0.00306(15) 0.00387(15)

loop_
_atom_type_symbol
_atom_type_description
_atom_type_scat_dispersion_real
_atom_type_scat_dispersion_imag
_atom_type_scat_source
C C 0.0181 0.0091 'International Tables Vol C Tables 4.2.6.8 and 6.1.1.4'
H H 0.0000 0.0000 'International Tables Vol C Tables 4.2.6.8 and 6.1.1.4'
N N 0.0311 0.0180 'International Tables Vol C Tables 4.2.6.8 and 6.1.1.4'
O O 0.0492 0.0322 'International Tables Vol C Tables 4.2.6.8 and 6.1.1.4'
S S 0.3331 0.5567 'International Tables Vol C Tables 4.2.6.8 and 6.1.1.4'

loop_
_geom_angle_atom_site_label_1
_geom_angle_atom_site_label_2
_geom_angle_atom_site_label_3
_geom_angle
C2 C1 C6 122.05(14)
C2 C1 N1 120.04(13)
C6 C1 N1 117.87(13)
C3 C2 C1 119.82(15)
C3 C2 H2A 120.1
C1 C2 H2A 120.1
C2 C3 C4 119.48(15)
C2 C3 H3A 120.3
C4 C3 H3A 120.3
C5 C4 C3 120.50(15)
C5 C4 H4A 119.8
C3 C4 H4A 119.8
C4 C5 C6 121.62(15)
C4 C5 H5A 119.2
C6 C5 H5A 119.2
N2 C6 C1 126.10(14)
N2 C6 C5 117.55(14)
C1 C6 C5 116.33(14)
N2 C7 C10 135.38(14)
N2 C7 S1 115.55(11)
C10 C7 S1 108.64(11)
C9 C8 C17 128.10(14)
C9 C8 S1 111.89(12)
C17 C8 S1 119.99(11)
C8 C9 C10 114.60(13)
C8 C9 H9A 122.7
C10 C9 H9A 122.7
C11 C10 C7 120.39(13)
C11 C10 C9 127.39(13)
C7 C10 C9 111.71(12)
N3 C11 C10 128.86(13)
N3 C11 N1 115.54(12)
C10 C11 N1 115.60(13)
N3 C12 C13 111.19(12)
N3 C12 H12A 109.4
C13 C12 H12A 109.4
N3 C12 H12B 109.4
C13 C12 H12B 109.4
H12A C12 H12B 108.0
N4 C13 C12 111.74(13)
N4 C13 H13A 109.3
C12 C13 H13A 109.3
N4 C13 H13B 109.3
C12 C13 H13B 109.3
H13A C13 H13B 107.9
N4 C14 C15 110.48(13)
N4 C14 H14A 109.6
C15 C14 H14A 109.6
N4 C14 H14B 109.6
C15 C14 H14B 109.6
H14A C14 H14B 108.1
N3 C15 C14 110.65(12)
N3 C15 H15A 109.5
C14 C15 H15A 109.5
N3 C15 H15B 109.5
C14 C15 H15B 109.5
H15A C15 H15B 108.1
N4 C16 H16A 109.5
N4 C16 H16B 109.5
H16A C16 H16B 109.5
N4 C16 H16C 109.5
H16A C16 H16C 109.5
H16B C16 H16C 109.5
C8 C17 H17A 109.5
C8 C17 H17B 109.5
H17A C17 H17B 109.5
C8 C17 H17C 109.5
H17A C17 H17C 109.5
H17B C17 H17C 109.5
O1 C18 N1 125.86(14)
O1 C18 O2 124.89(14)
N1 C18 O2 109.16(12)
O2 C19 O3 107.93(12)
O2 C19 H19A 110.1
O3 C19 H19A 110.1
O2 C19 H19B 110.1
O3 C19 H19B 110.1
H19A C19 H19B 108.4
O4 C20 O3 123.74(16)
O4 C20 C21 127.17(17)
O3 C20 C21 109.09(14)
C20 C21 C22 116.40(15)
C20 C21 H21A 108.2
C22 C21 H21A 108.2
C20 C21 H21B 108.2
C22 C21 H21B 108.2
H21A C21 H21B 107.3
C21 C22 C23 109.16(15)
C21 C22 H22A 109.8
C23 C22 H22A 109.8
C21 C22 H22B 109.8
C23 C22 H22B 109.8
H22A C22 H22B 108.3
C24 C23 C22 117.97(15)
C24 C23 H23A 107.8
C22 C23 H23A 107.8
C24 C23 H23B 107.8
C22 C23 H23B 107.8
H23A C23 H23B 107.2
C23 C24 C25 110.00(15)
C23 C24 H24A 109.7
C25 C24 H24A 109.7
C23 C24 H24B 109.7
C25 C24 H24B 109.7
H24A C24 H24B 108.2
C26 C25 C24 116.77(15)
C26 C25 H25A 108.1
C24 C25 H25A 108.1
C26 C25 H25B 108.1
C24 C25 H25B 108.1
H25A C25 H25B 107.3
C25 C26 C27 111.57(15)
C25 C26 H26A 109.3
C27 C26 H26A 109.3
C25 C26 H26B 109.3
C27 C26 H26B 109.3
H26A C26 H26B 108.0
C28 C27 C26 115.47(15)
C28 C27 H27A 108.4
C26 C27 H27A 108.4
C28 C27 H27B 108.4
C26 C27 H27B 108.4
H27A C27 H27B 107.5
C27 C28 C29 113.13(15)
C27 C28 H28A 109.0
C29 C28 H28A 109.0
C27 C28 H28B 109.0
C29 C28 H28B 109.0
H28A C28 H28B 107.8
C30 C29 C28 113.73(15)
C30 C29 H29A 108.8
C28 C29 H29A 108.8
C30 C29 H29B 108.8
C28 C29 H29B 108.8
H29A C29 H29B 107.7
C29 C30 C31 115.85(16)
C29 C30 H30A 108.3
C31 C30 H30A 108.3
C29 C30 H30B 108.3
C31 C30 H30B 108.3
H30A C30 H30B 107.4
C32 C31 C30 112.11(15)
C32 C31 H31A 109.2
C30 C31 H31A 109.2
C32 C31 H31B 109.2
C30 C31 H31B 109.2
H31A C31 H31B 107.9
C33 C32 C31 116.44(16)
C33 C32 H32A 108.2
C31 C32 H32A 108.2
C33 C32 H32B 108.2
C31 C32 H32B 108.2
H32A C32 H32B 107.3
C32 C33 C34 112.71(16)
C32 C33 H33A 109.1
C34 C33 H33A 109.1
C32 C33 H33B 109.1
C34 C33 H33B 109.1
H33A C33 H33B 107.8
C35 C34 C33 114.75(19)
C35 C34 H34A 108.6
C33 C34 H34A 108.6
C35 C34 H34B 108.6
C33 C34 H34B 108.6
H34A C34 H34B 107.6
C34 C35 H35A 109.5
C34 C35 H35B 109.5
H35A C35 H35B 109.5
C34 C35 H35C 109.5
H35A C35 H35C 109.5
H35B C35 H35C 109.5
C18 N1 C11 119.86(12)
C18 N1 C1 119.09(12)
C11 N1 C1 114.93(11)
C7 N2 C6 123.01(13)
C11 N3 C12 122.70(12)
C11 N3 C15 122.58(12)
C12 N3 C15 113.64(12)
C16 N4 C14 111.54(13)
C16 N4 C13 111.09(13)
C14 N4 C13 109.47(12)
C18 O2 C19 114.83(12)
C20 O3 C19 117.49(13)
C8 S1 C7 92.91(7)

loop_
_geom_bond_atom_site_label_1
_geom_bond_atom_site_label_2
_geom_bond_distance
C1 C2 1.386(2)
C1 C6 1.405(2)
C1 N1 1.4322(18)
C2 C3 1.383(2)
C2 H2A 0.9500
C3 C4 1.390(2)
C3 H3A 0.9500
C4 C5 1.375(2)
C4 H4A 0.9500
C5 C6 1.411(2)
C5 H5A 0.9500
C6 N2 1.385(2)
C7 N2 1.309(2)
C7 C10 1.450(2)
C7 S1 1.7717(15)
C8 C9 1.345(2)
C8 C17 1.498(2)
C8 S1 1.7549(16)
C9 C10 1.454(2)
C9 H9A 0.9500
C10 C11 1.393(2)
C11 N3 1.3374(19)
C11 N1 1.4315(18)
C12 N3 1.4645(19)
C12 C13 1.516(2)
C12 H12A 0.9900
C12 H12B 0.9900
C13 N4 1.4598(19)
C13 H13A 0.9900
C13 H13B 0.9900
C14 N4 1.453(2)
C14 C15 1.505(2)
C14 H14A 0.9900
C14 H14B 0.9900
C15 N3 1.4709(17)
C15 H15A 0.9900
C15 H15B 0.9900
C16 N4 1.452(2)
C16 H16A 0.9800
C16 H16B 0.9800
C16 H16C 0.9800
C17 H17A 0.9800
C17 H17B 0.9800
C17 H17C 0.9800
C18 O1 1.2037(19)
C18 N1 1.3638(19)
C18 O2 1.3683(18)
C19 O2 1.4211(18)
C19 O3 1.4208(19)
C19 H19A 0.9900
C19 H19B 0.9900
C20 O4 1.196(2)
C20 O3 1.364(2)
C20 C21 1.498(2)
C21 C22 1.516(2)
C21 H21A 0.9900
C21 H21B 0.9900
C22 C23 1.526(2)
C22 H22A 0.9900
C22 H22B 0.9900
C23 C24 1.516(3)
C23 H23A 0.9900
C23 H23B 0.9900
C24 C25 1.529(2)
C24 H24A 0.9900
C24 H24B 0.9900
C25 C26 1.513(2)
C25 H25A 0.9900
C25 H25B 0.9900
C26 C27 1.524(2)
C26 H26A 0.9900
C26 H26B 0.9900
C27 C28 1.522(2)
C27 H27A 0.9900
C27 H27B 0.9900
C28 C29 1.523(3)
C28 H28A 0.9900
C28 H28B 0.9900
C29 C30 1.517(2)
C29 H29A 0.9900
C29 H29B 0.9900
C30 C31 1.522(2)
C30 H30A 0.9900
C30 H30B 0.9900
C31 C32 1.518(3)
C31 H31A 0.9900
C31 H31B 0.9900
C32 C33 1.510(3)
C32 H32A 0.9900
C32 H32B 0.9900
C33 C34 1.518(3)
C33 H33A 0.9900
C33 H33B 0.9900
C34 C35 1.508(3)
C34 H34A 0.9900
C34 H34B 0.9900
C35 H35A 0.9800
C35 H35B 0.9800
C35 H35C 0.9800

loop_
_geom_torsion_atom_site_label_1
_geom_torsion_atom_site_label_2
_geom_torsion_atom_site_label_3
_geom_torsion_atom_site_label_4
_geom_torsion
C6 C1 C2 C3 -3.5(2)
N1 C1 C2 C3 174.25(14)
C1 C2 C3 C4 -0.5(3)
C2 C3 C4 C5 2.6(3)
C3 C4 C5 C6 -0.7(3)
C2 C1 C6 N2 -176.69(15)
N1 C1 C6 N2 5.5(2)
C2 C1 C6 C5 5.2(2)
N1 C1 C6 C5 -172.62(13)
C4 C5 C6 N2 178.64(14)
C4 C5 C6 C1 -3.1(2)
C17 C8 C9 C10 175.73(14)
S1 C8 C9 C10 -3.10(17)
N2 C7 C10 C11 -20.6(3)
S1 C7 C10 C11 167.61(11)
N2 C7 C10 C9 167.02(16)
S1 C7 C10 C9 -4.78(15)
C8 C9 C10 C11 -166.49(15)
C8 C9 C10 C7 5.24(19)
C7 C10 C11 N3 159.68(14)
C9 C10 C11 N3 -29.2(3)
C7 C10 C11 N1 -21.0(2)
C9 C10 C11 N1 150.07(14)
N3 C12 C13 N4 -52.60(17)
N4 C14 C15 N3 57.44(16)
O4 C20 C21 C22 -9.3(3)
O3 C20 C21 C22 170.14(14)
C20 C21 C22 C23 178.47(15)
C21 C22 C23 C24 175.46(16)
C22 C23 C24 C25 178.44(16)
C23 C24 C25 C26 170.90(16)
C24 C25 C26 C27 -175.63(17)
C25 C26 C27 C28 177.51(17)
C26 C27 C28 C29 -176.57(17)
C27 C28 C29 C30 178.76(17)
C28 C29 C30 C31 -177.93(17)
C29 C30 C31 C32 -178.14(17)
C30 C31 C32 C33 -178.70(17)
C31 C32 C33 C34 -178.69(17)
C32 C33 C34 C35 -177.9(2)
O1 C18 N1 C11 159.93(14)
O2 C18 N1 C11 -23.21(17)
O1 C18 N1 C1 8.8(2)
O2 C18 N1 C1 -174.32(12)
N3 C11 N1 C18 104.27(15)
C10 C11 N1 C18 -75.13(17)
N3 C11 N1 C1 -103.48(15)
C10 C11 N1 C1 77.12(16)
C2 C1 N1 C18 -95.20(17)
C6 C1 N1 C18 82.63(17)
C2 C1 N1 C11 112.32(15)
C6 C1 N1 C11 -69.85(17)
C10 C7 N2 C6 1.3(3)
S1 C7 N2 C6 172.73(11)
C1 C6 N2 C7 26.8(2)
C5 C6 N2 C7 -155.04(15)
C10 C11 N3 C12 -9.6(2)
N1 C11 N3 C12 171.05(13)
C10 C11 N3 C15 157.69(15)
N1 C11 N3 C15 -21.6(2)
C13 C12 N3 C11 -142.43(14)
C13 C12 N3 C15 49.21(17)
C14 C15 N3 C11 139.84(14)
C14 C15 N3 C12 -51.78(17)
C15 C14 N4 C16 175.40(13)
C15 C14 N4 C13 -61.24(16)
C12 C13 N4 C16 -177.43(14)
C12 C13 N4 C14 58.94(17)
O1 C18 O2 C19 -16.2(2)
N1 C18 O2 C19 166.86(12)
O3 C19 O2 C18 -85.34(16)
O4 C20 O3 C19 -11.4(2)
C21 C20 O3 C19 169.17(13)
O2 C19 O3 C20 -99.31(16)
C9 C8 S1 C7 0.18(12)
C17 C8 S1 C7 -178.77(12)
N2 C7 S1 C8 -170.93(12)
C10 C7 S1 C8 2.69(11)
